data_7054045
loop_
_publ_author_name
'Pereira, Mateus Brum'
'Kopp, Cristi\'eli R.'
'Fontana, Liniquer A.'
'de Oliveira, Gelson Manzoni'
'Back, Davi Fernando'
'Piquini, Paulo C.'
'Villetti, Marcos A.'

_publ_section_title
;
 Synthesis, X-ray structural features, DFT calculations and fluorescence
 studies of a new pyridoxal-benzimidazole ligand and its respective
 molybdenum complex
;
_journal_issue 7
_journal_name_full 'New Journal of Chemistry'
_journal_page_first 3092
_journal_paper_doi 10.1039/c4nj00259h
_journal_volume 38
_journal_year 2014
_chemical_formula_moiety 'C14 H14 Cl N3 O2'
_chemical_formula_sum 'C14 H14 Cl N3 O2'
_chemical_formula_weight 291.73
_chemical_melting_point ?
_chemical_name_common 'pyridoxal imidazol salt'
_chemical_name_systematic
;
4-(1H-benzo imidazol-2-yl)-5-(hydroxymethyl)-2-methylpyridin-3-ol chloride salt
;
_space_group_IT_number 14
_symmetry_cell_setting monoclinic
_symmetry_space_group_name_Hall '-P 2yn'
_symmetry_space_group_name_H-M 'P 1 21/n 1'
_atom_sites_solution_hydrogens geom
_atom_sites_solution_primary direct
_atom_sites_solution_secondary difmap
_audit_conform_dict_location ftp://ftp.iucr.org/pub/cif_core.dic
_audit_conform_dict_name cif_core.dic
_audit_conform_dict_version 2.3
_audit_creation_date 2013-03-21T16:22:49-00:00
_audit_creation_method 'WinGX routine CIF_UPDATE'
_cell_angle_alpha 90
_cell_angle_beta 100.434(8)
_cell_angle_gamma 90
_cell_formula_units_Z 4
_cell_length_a 10.8031(13)
_cell_length_b 4.9069(6)
_cell_length_c 24.726(3)
_cell_measurement_reflns_used 1450
_cell_measurement_temperature 293(2)
_cell_measurement_theta_max 21.442
_cell_measurement_theta_min 2.8715
_cell_volume 1289.0(3)
_computing_cell_refinement 'BRUKER SANT'
_computing_data_collection 'BRUKER APEX-II'
_computing_data_reduction 'BRUKER SOFTWARE'
_computing_molecular_graphics 'ORTEP-3 (Farrugia, 2000)'
_computing_publication_material 'SHELXL-97 (Sheldrick, 1997)'
_computing_structure_refinement 'SHELXL-97 (Sheldrick, 2008)'
_computing_structure_solution 'SHELXL97 (Sheldrick, 1997)'
_diffrn_ambient_temperature 293(2)
_diffrn_detector_area_resol_mean none
_diffrn_measured_fraction_theta_full 0.996
_diffrn_measured_fraction_theta_max 0.996
_diffrn_measurement_device_type 'X8 APEX II'
_diffrn_measurement_method 'phi and omega scans'
_diffrn_radiation_monochromator graphite
_diffrn_radiation_type MoK\a
_diffrn_radiation_wavelength 0.71073
_diffrn_reflns_av_R_equivalents 0.0851
_diffrn_reflns_av_unetI/netI 0.0845
_diffrn_reflns_limit_h_max 14
_diffrn_reflns_limit_h_min -14
_diffrn_reflns_limit_k_max 6
_diffrn_reflns_limit_k_min -6
_diffrn_reflns_limit_l_max 32
_diffrn_reflns_limit_l_min -29
_diffrn_reflns_number 21513
_diffrn_reflns_theta_full 28.43
_diffrn_reflns_theta_max 28.43
_diffrn_reflns_theta_min 1.67
_diffrn_standards_decay_% none
_diffrn_standards_interval_count none
_diffrn_standards_interval_time none
_diffrn_standards_number none
_exptl_absorpt_coefficient_mu 0.301
_exptl_absorpt_correction_T_max 0.9734
_exptl_absorpt_correction_T_min 0.9449
_exptl_absorpt_correction_type gaussian
_exptl_absorpt_process_details XPREP
_exptl_crystal_colour orange
_exptl_crystal_density_diffrn 1.503
_exptl_crystal_density_method 'not measured'
_exptl_crystal_description block
_exptl_crystal_F_000 608
_exptl_crystal_size_max 0.19
_exptl_crystal_size_mid 0.1
_exptl_crystal_size_min 0.09
_refine_diff_density_max 0.222
_refine_diff_density_min -0.259
_refine_diff_density_rms 0.053
_refine_ls_extinction_coef none
_refine_ls_extinction_method none
_refine_ls_goodness_of_fit_ref 0.986
_refine_ls_hydrogen_treatment mixed
_refine_ls_matrix_type full
_refine_ls_number_parameters 197
_refine_ls_number_reflns 3240
_refine_ls_number_restraints 0
_refine_ls_restrained_S_all 0.986
_refine_ls_R_factor_all 0.1441
_refine_ls_R_factor_gt 0.0488
_refine_ls_shift/su_max 0
_refine_ls_shift/su_mean 0
_refine_ls_structure_factor_coef Fsqd
_refine_ls_weighting_details 'calc w=1/[\s^2^(Fo^2^)+(0.0477P)^2^+0.1791P] where P=(Fo^2^+2Fc^2^)/3'
_refine_ls_weighting_scheme calc
_refine_ls_wR_factor_gt 0.094
_refine_ls_wR_factor_ref 0.1222
_reflns_number_gt 1548
_reflns_number_total 3240
_reflns_threshold_expression >2sigma(I)
_cod_data_source_file c4nj00259h2.cif
_cod_data_source_block added_by_encifer
_cod_depositor_comments
;
The following automatic conversions were performed:

'_chemical_melting_point' value 'none' was changed to '?' - the value
is undefined or not given.

Automatic conversion script
Id: cif_fix_values 2281 2013-09-26 08:29:07Z andrius 

 Adding full bibliography for 7054044--7054045.cif.
;
_cod_original_cell_volume 1289.1(3)
_cod_original_sg_symbol_Hall -P2yn
_cod_original_sg_symbol_H-M P21/n
_cod_database_code 7054045

loop_
_symmetry_equiv_pos_as_xyz
'x, y, z'
'-x+1/2, y+1/2, -z+1/2'
'-x, -y, -z'
'x-1/2, -y-1/2, z-1/2'

loop_
_atom_site_label
_atom_site_type_symbol
_atom_site_fract_x
_atom_site_fract_y
_atom_site_fract_z
_atom_site_U_iso_or_equiv
_atom_site_adp_type
_atom_site_occupancy
_atom_site_symmetry_multiplicity
_atom_site_calc_flag
_atom_site_refinement_flags
Cl Cl -0.10426(6) -0.01528(16) 0.06739(3) 0.0548(3) Uani 1 1 d .
O1 O 0.36723(16) 0.9209(4) -0.00682(7) 0.0442(5) Uani 1 1 d .
O2 O 0.20618(17) 0.8902(4) 0.19329(7) 0.0490(5) Uani 1 1 d .
N2 N 0.48056(19) 1.1057(5) 0.10227(10) 0.0372(6) Uani 1 1 d .
N1 N 0.10507(19) 0.4229(5) 0.08626(9) 0.0390(6) Uani 1 1 d .
N3 N 0.38724(18) 1.1539(4) 0.17406(8) 0.0381(5) Uani 1 1 d .
C7 C 0.3677(2) 0.6691(6) 0.02145(10) 0.0426(7) Uani 1 1 d .
H7A H 0.4523 0.6349 0.0412 0.051 Uiso 1 1 calc R
H7B H 0.3468 0.5249 -0.0055 0.051 Uiso 1 1 calc R
C4 C 0.2785(2) 0.6530(5) 0.06149(10) 0.0348(6) Uani 1 1 d .
C3 C 0.2908(2) 0.8112(5) 0.11008(9) 0.0324(6) Uani 1 1 d .
C8 C 0.3854(2) 1.0203(5) 0.12728(10) 0.0333(6) Uani 1 1 d .
C10 C 0.5477(2) 1.3041(5) 0.13482(10) 0.0348(6) Uani 1 1 d .
C11 C 0.6514(2) 1.4613(6) 0.12928(11) 0.0451(7) Uani 1 1 d .
H11 H 0.693 1.4397 0.0998 0.054 Uiso 1 1 calc R
C12 C 0.6893(2) 1.6513(6) 0.16988(11) 0.0462(7) Uani 1 1 d .
H12 H 0.7572 1.7639 0.1671 0.055 Uiso 1 1 calc R
C5 C 0.1838(2) 0.4653(5) 0.05068(11) 0.0392(6) Uani 1 1 d .
H5 H 0.1736 0.3653 0.0182 0.047 Uiso 1 1 calc R
C1 C 0.1123(2) 0.5587(5) 0.13318(10) 0.0372(6) Uani 1 1 d .
C2 C 0.2052(2) 0.7598(5) 0.14584(10) 0.0356(6) Uani 1 1 d .
C9 C 0.4873(2) 1.3314(5) 0.17966(10) 0.0349(6) Uani 1 1 d .
C14 C 0.5282(2) 1.5204(5) 0.22064(11) 0.0428(7) Uani 1 1 d .
H14 H 0.4887 1.5381 0.2509 0.051 Uiso 1 1 calc R
C13 C 0.6294(2) 1.6806(6) 0.21497(11) 0.0465(7) Uani 1 1 d .
H13 H 0.6583 1.8106 0.2416 0.056 Uiso 1 1 calc R
C6 C 0.0239(2) 0.4945(6) 0.17043(12) 0.0516(8) Uani 1 1 d .
H6A H -0.0322 0.3524 0.1546 0.077 Uiso 1 1 calc R
H6B H -0.0238 0.6544 0.1756 0.077 Uiso 1 1 calc R
H6C H 0.0703 0.4351 0.2053 0.077 Uiso 1 1 calc R
H011 H 0.041(3) 0.290(7) 0.0773(12) 0.085(11) Uiso 1 1 d .
H01 H 0.279(3) 0.953(8) -0.0249(14) 0.110(13) Uiso 1 1 d .
H02 H 0.490(2) 1.060(5) 0.0735(10) 0.035(8) Uiso 1 1 d .
H022 H 0.278(3) 1.017(7) 0.1963(13) 0.089(11) Uiso 1 1 d .

loop_
_atom_site_aniso_label
_atom_site_aniso_U_11
_atom_site_aniso_U_22
_atom_site_aniso_U_33
_atom_site_aniso_U_23
_atom_site_aniso_U_13
_atom_site_aniso_U_12
Cl 0.0463(4) 0.0518(5) 0.0615(5) -0.0016(4) -0.0030(3) -0.0042(3)
O1 0.0383(10) 0.0535(13) 0.0403(11) 0.0005(9) 0.0059(8) -0.0046(9)
O2 0.0503(11) 0.0568(13) 0.0434(11) -0.0125(10) 0.0180(9) -0.0115(10)
N2 0.0396(13) 0.0439(15) 0.0285(13) -0.0040(11) 0.0070(11) 0.0029(10)
N1 0.0353(12) 0.0374(14) 0.0424(14) 0.0000(11) 0.0023(11) -0.0007(10)
N3 0.0398(12) 0.0380(14) 0.0368(13) -0.0030(11) 0.0076(10) 0.0003(10)
C7 0.0436(15) 0.0491(19) 0.0360(15) -0.0054(14) 0.0091(12) 0.0042(13)
C4 0.0354(13) 0.0333(16) 0.0338(14) 0.0007(12) 0.0016(11) 0.0060(12)
C3 0.0328(13) 0.0317(15) 0.0323(14) 0.0004(12) 0.0045(11) 0.0055(11)
C8 0.0337(13) 0.0345(16) 0.0321(14) 0.0020(12) 0.0067(11) 0.0050(11)
C10 0.0332(13) 0.0345(16) 0.0343(14) 0.0004(12) -0.0002(11) 0.0027(12)
C11 0.0393(15) 0.053(2) 0.0429(16) 0.0014(14) 0.0073(12) -0.0006(13)
C12 0.0350(14) 0.0467(19) 0.0544(18) 0.0030(15) 0.0015(13) -0.0023(13)
C5 0.0407(14) 0.0385(17) 0.0363(15) -0.0049(12) 0.0018(12) 0.0045(12)
C1 0.0353(14) 0.0382(17) 0.0372(16) 0.0035(12) 0.0038(11) 0.0039(12)
C2 0.0363(13) 0.0352(15) 0.0343(15) -0.0040(12) 0.0038(11) 0.0041(12)
C9 0.0350(13) 0.0334(15) 0.0355(15) 0.0009(12) 0.0040(11) 0.0037(12)
C14 0.0445(15) 0.0416(18) 0.0418(16) -0.0067(14) 0.0066(12) 0.0005(13)
C13 0.0460(16) 0.0391(18) 0.0498(17) -0.0093(14) -0.0039(14) 0.0013(13)
C6 0.0468(16) 0.058(2) 0.0524(17) 0.0046(15) 0.0152(13) -0.0066(14)

loop_
_atom_type_symbol
_atom_type_description
_atom_type_scat_dispersion_real
_atom_type_scat_dispersion_imag
_atom_type_scat_source
C C 0.0033 0.0016 'International Tables Vol C Tables 4.2.6.8 and 6.1.1.4'
H H 0 0 'International Tables Vol C Tables 4.2.6.8 and 6.1.1.4'
N N 0.0061 0.0033 'International Tables Vol C Tables 4.2.6.8 and 6.1.1.4'
O O 0.0106 0.006 'International Tables Vol C Tables 4.2.6.8 and 6.1.1.4'
Cl Cl 0.1484 0.1585 'International Tables Vol C Tables 4.2.6.8 and 6.1.1.4'

loop_
_geom_angle_atom_site_label_1
_geom_angle_atom_site_label_2
_geom_angle_atom_site_label_3
_geom_angle
C7 O1 H01 106(2)
C2 O2 H022 104.4(19)
C8 N2 C10 108.2(2)
C8 N2 H02 124.9(19)
C10 N2 H02 126.6(19)
C1 N1 C5 123.3(2)
C1 N1 H011 118.4(19)
C5 N1 H011 118.3(19)
C8 N3 C9 106.7(2)
O1 C7 C4 115.1(2)
O1 C7 H7A 108.5
C4 C7 H7A 108.5
O1 C7 H7B 108.5
C4 C7 H7B 108.5
H7A C7 H7B 107.5
C5 C4 C3 119.2(2)
C5 C4 C7 116.9(2)
C3 C4 C7 123.8(2)
C2 C3 C4 117.5(2)
C2 C3 C8 116.6(2)
C4 C3 C8 126.0(2)
N3 C8 N2 110.6(2)
N3 C8 C3 120.1(2)
N2 C8 C3 129.3(2)
N2 C10 C11 133.0(2)
N2 C10 C9 105.0(2)
C11 C10 C9 121.9(2)
C12 C11 C10 116.3(2)
C12 C11 H11 121.8
C10 C11 H11 121.8
C11 C12 C13 122.2(3)
C11 C12 H12 118.9
C13 C12 H12 118.9
N1 C5 C4 121.0(2)
N1 C5 H5 119.5
C4 C5 H5 119.5
N1 C1 C2 118.4(2)
N1 C1 C6 119.7(2)
C2 C1 C6 121.9(2)
O2 C2 C1 115.2(2)
O2 C2 C3 124.2(2)
C1 C2 C3 120.6(2)
N3 C9 C14 129.7(2)
N3 C9 C10 109.4(2)
C14 C9 C10 120.9(2)
C13 C14 C9 117.6(2)
C13 C14 H14 121.2
C9 C14 H14 121.2
C14 C13 C12 121.1(3)
C14 C13 H13 119.5
C12 C13 H13 119.5
C1 C6 H6A 109.5
C1 C6 H6B 109.5
H6A C6 H6B 109.5
C1 C6 H6C 109.5
H6A C6 H6C 109.5
H6B C6 H6C 109.5

loop_
_geom_bond_atom_site_label_1
_geom_bond_atom_site_label_2
_geom_bond_distance
O1 C7 1.419(3)
O1 H01 0.99(3)
O2 C2 1.335(3)
O2 H022 0.98(3)
N2 C8 1.358(3)
N2 C10 1.382(3)
N2 H02 0.77(2)
N1 C1 1.328(3)
N1 C5 1.346(3)
N1 H011 0.95(3)
N3 C8 1.327(3)
N3 C9 1.375(3)
C7 C4 1.504(3)
C7 H7A 0.97
C7 H7B 0.97
C4 C5 1.366(3)
C4 C3 1.416(3)
C3 C2 1.413(3)
C3 C8 1.456(3)
C10 C11 1.387(3)
C10 C9 1.391(3)
C11 C12 1.377(4)
C11 H11 0.93
C12 C13 1.394(4)
C12 H12 0.93
C5 H5 0.93
C1 C2 1.402(3)
C1 C6 1.476(4)
C9 C14 1.386(3)
C14 C13 1.374(3)
C14 H14 0.93
C13 H13 0.93
C6 H6A 0.96
C6 H6B 0.96
C6 H6C 0.96

loop_
_geom_torsion_atom_site_label_1
_geom_torsion_atom_site_label_2
_geom_torsion_atom_site_label_3
_geom_torsion_atom_site_label_4
_geom_torsion
O1 C7 C4 C5 116.7(3)
O1 C7 C4 C3 -66.1(3)
C5 C4 C3 C2 1.7(3)
C7 C4 C3 C2 -175.5(2)
C5 C4 C3 C8 -179.4(2)
C7 C4 C3 C8 3.5(4)
C9 N3 C8 N2 -0.2(3)
C9 N3 C8 C3 178.7(2)
C10 N2 C8 N3 0.3(3)
C10 N2 C8 C3 -178.5(2)
C2 C3 C8 N3 -0.8(3)
C4 C3 C8 N3 -179.7(2)
C2 C3 C8 N2 177.9(2)
C4 C3 C8 N2 -1.0(4)
C8 N2 C10 C11 -179.1(3)
C8 N2 C10 C9 -0.3(3)
N2 C10 C11 C12 177.0(3)
C9 C10 C11 C12 -1.7(4)
C10 C11 C12 C13 1.6(4)
C1 N1 C5 C4 0.7(4)
C3 C4 C5 N1 -2.1(4)
C7 C4 C5 N1 175.2(2)
C5 N1 C1 C2 1.2(4)
C5 N1 C1 C6 -178.6(2)
N1 C1 C2 O2 179.3(2)
C6 C1 C2 O2 -1.0(4)
N1 C1 C2 C3 -1.6(4)
C6 C1 C2 C3 178.2(2)
C4 C3 C2 O2 179.2(2)
C8 C3 C2 O2 0.2(3)
C4 C3 C2 C1 0.2(3)
C8 C3 C2 C1 -178.9(2)
C8 N3 C9 C14 178.5(3)
C8 N3 C9 C10 0.0(3)
N2 C10 C9 N3 0.2(3)
C11 C10 C9 N3 179.2(2)
N2 C10 C9 C14 -178.5(2)
C11 C10 C9 C14 0.6(4)
N3 C9 C14 C13 -177.6(2)
C10 C9 C14 C13 0.7(4)
C9 C14 C13 C12 -0.7(4)
C11 C12 C13 C14 -0.4(4)
